data_1540485
loop_
_publ_author_name
'Mitsushige, Yusuke'
'Carrow, Brad P.'
'Ito, Shingo'
'Nozaki, Kyoko'

_publ_section_title
;
 Ligand-controlled insertion regioselectivity accelerates copolymerisation
 of ethylene with methyl acrylate by cationic bisphosphine
 monoxide--palladium catalysts
;
_journal_issue 1
_journal_name_full 'Chem. Sci.'
_journal_page_first 737
_journal_paper_doi 10.1039/C5SC03361F
_journal_volume 7
_journal_year 2016
_chemical_formula_moiety 'C29 H39 Cl O3 P2 Pd'
_chemical_formula_sum 'C29 H39 Cl O3 P2 Pd'
_chemical_formula_weight 639.39
_space_group_crystal_system orthorhombic
_space_group_IT_number 19
_space_group_name_Hall 'P 2ac 2ab'
_space_group_name_H-M_alt 'P 21 21 21'
_symmetry_space_group_name_Hall 'P 2ac 2ab'
_symmetry_space_group_name_H-M 'P 21 21 21'
_atom_sites_solution_hydrogens geom
_audit_creation_method SHELXL-2014/6
_audit_update_record
;
2015-06-25 deposited with the CCDC.
2015-10-19 downloaded from the CCDC.
;
_cell_angle_alpha 90
_cell_angle_beta 90
_cell_angle_gamma 90
_cell_formula_units_Z 4
_cell_length_a 10.278(2)
_cell_length_b 15.524(4)
_cell_length_c 18.474(4)
_cell_measurement_reflns_used 11420
_cell_measurement_temperature 103(2)
_cell_measurement_theta_max 30.8953
_cell_measurement_theta_min 1.7135
_cell_volume 2947.6(11)
_computing_cell_refinement 'RIGAKU CrystalClear'
_computing_data_collection 'RIGAKU CrystalClear'
_computing_data_reduction 'RIGAKU CrystalClear'
_computing_molecular_graphics ORTEP-III
_computing_publication_material 'Yadokari-XG (Wakita, Nemoto, et al.)'
_computing_structure_refinement 'SHELXL-2014/6 (Sheldrick, 2014)'
_computing_structure_solution 'SHELXLT-2014/4 (Sheldrick, 2014)'
_diffrn_ambient_temperature 103(2)
_diffrn_detector_area_resol_mean 7.31
_diffrn_measured_fraction_theta_full 1.000
_diffrn_measured_fraction_theta_max 1.000
_diffrn_measurement_device_type 'RIGAKU/MSC Mercury CCD'
_diffrn_measurement_method 'omega scans'
_diffrn_radiation_type MoK\a
_diffrn_radiation_wavelength 0.71075
_diffrn_reflns_av_R_equivalents 0.0282
_diffrn_reflns_av_unetI/netI 0.0291
_diffrn_reflns_laue_measured_fraction_full 1.000
_diffrn_reflns_laue_measured_fraction_max 1.000
_diffrn_reflns_limit_h_max 12
_diffrn_reflns_limit_h_min -9
_diffrn_reflns_limit_k_max 19
_diffrn_reflns_limit_k_min -19
_diffrn_reflns_limit_l_max 22
_diffrn_reflns_limit_l_min -22
_diffrn_reflns_number 20838
_diffrn_reflns_point_group_measured_fraction_full 0.999
_diffrn_reflns_point_group_measured_fraction_max 0.999
_diffrn_reflns_theta_full 25.242
_diffrn_reflns_theta_max 25.999
_diffrn_reflns_theta_min 2.205
_exptl_absorpt_coefficient_mu 0.857
_exptl_absorpt_correction_T_max 1.0000
_exptl_absorpt_correction_T_min 0.8790
_exptl_absorpt_correction_type multi-scan
_exptl_absorpt_process_details 'Jacobson, R. (1998) Private communication'
_exptl_crystal_colour Yellow
_exptl_crystal_density_diffrn 1.441
_exptl_crystal_description Block
_exptl_crystal_F_000 1320
_exptl_crystal_size_max 0.400
_exptl_crystal_size_mid 0.350
_exptl_crystal_size_min 0.250
_refine_diff_density_max 1.827
_refine_diff_density_min -0.694
_refine_diff_density_rms 0.102
_refine_ls_abs_structure_details
;
 Flack x determined using 2426 quotients [(I+)-(I-)]/[(I+)+(I-)]
 (Parsons, Flack and Wagner, Acta Cryst. B69 (2013) 249-259).
;
_refine_ls_abs_structure_Flack 0.114(14)
_refine_ls_extinction_method none
_refine_ls_goodness_of_fit_ref 1.060
_refine_ls_hydrogen_treatment constr
_refine_ls_matrix_type full
_refine_ls_number_parameters 334
_refine_ls_number_reflns 5787
_refine_ls_number_restraints 0
_refine_ls_restrained_S_all 1.060
_refine_ls_R_factor_all 0.0372
_refine_ls_R_factor_gt 0.0363
_refine_ls_shift/su_max 0.022
_refine_ls_shift/su_mean 0.001
_refine_ls_structure_factor_coef Fsqd
_refine_ls_weighting_details 'w=1/[\s^2^(Fo^2^)+(0.0634P)^2^+3.8349P] where P=(Fo^2^+2Fc^2^)/3'
_refine_ls_weighting_scheme calc
_refine_ls_wR_factor_gt 0.1018
_refine_ls_wR_factor_ref 0.1027
_reflns_Friedel_coverage 0.775
_reflns_friedel_fraction_full 0.999
_reflns_friedel_fraction_max 0.999
_reflns_number_gt 5651
_reflns_number_total 5787
_reflns_threshold_expression 'I > 2\s(I)'
_cod_data_source_file c5sc03361f2.cif
_cod_data_source_block AniMeCl
_cod_depositor_comments
;
The following automatic conversions were performed:

'_exptl_absorpt_correction_type' value 'Multi-scan' changed to
'multi-scan' according to
/usr/data/users/saulius/crontab/automatic-downloads/rss-feeds/RSC/lib/dictionaries/cif_core.dic
dictionary named 'cif_core.dic' version 2.4.2 from 2011-04-26.

Automatic conversion script
Id: cif_fix_values 3271 2015-04-21 07:52:19Z andrius 

 Adding full bibliography for 1540485--1540489.cif.
;
_cod_original_cell_volume 2947.8(11)
_cod_database_code 1540485
_shelx_space_group_comment
;
The symmetry employed for this shelxl refinement is uniquely defined
by the following loop, which should always be used as a source of
symmetry information in preference to the above space-group names.
They are only intended as comments.
;
_shelx_estimated_absorpt_t_min 0.726
_shelx_estimated_absorpt_t_max 0.814
_shelxl_version_number 2014/6

loop_
_space_group_symop_operation_xyz
'x, y, z'
'-x+1/2, -y, z+1/2'
'x+1/2, -y+1/2, -z'
'-x, y+1/2, -z+1/2'

loop_
_atom_site_label
_atom_site_type_symbol
_atom_site_fract_x
_atom_site_fract_y
_atom_site_fract_z
_atom_site_U_iso_or_equiv
_atom_site_adp_type
_atom_site_occupancy
_atom_site_site_symmetry_order
_atom_site_calc_flag
_atom_site_refinement_flags_posn
_atom_site_refinement_flags_adp
Pd1 Pd 0.01153(4) 0.89820(2) 0.27685(2) 0.01929(13) Uani 1 1 d . .
C1 C -0.1580(5) 0.9690(3) 0.2621(3) 0.0203(11) Uani 1 1 d . .
H1 H -0.2181 0.9366 0.2312 0.030 Uiso 1 1 calc R U
H2 H -0.1370 1.0241 0.2390 0.030 Uiso 1 1 calc R U
H3 H -0.1990 0.9797 0.3091 0.030 Uiso 1 1 calc R U
Cl1 Cl -0.03467(11) 0.88081(7) 0.40437(6) 0.0136(2) Uani 1 1 d . .
P1 P 0.05989(13) 0.90237(9) 0.15957(7) 0.0187(3) Uani 1 1 d . .
C2 C 0.2340(5) 0.9273(3) 0.1420(3) 0.0195(11) Uani 1 1 d . .
C3 C 0.2621(6) 0.9784(4) 0.0811(3) 0.0239(12) Uani 1 1 d . .
H4 H 0.1927 0.9959 0.0504 0.029 Uiso 1 1 calc R U
C4 C 0.3867(6) 1.0039(4) 0.0645(3) 0.0278(13) Uani 1 1 d . .
H5 H 0.4028 1.0391 0.0234 0.033 Uiso 1 1 calc R U
C5 C 0.4885(6) 0.9777(4) 0.1084(3) 0.0304(13) Uani 1 1 d . .
H6 H 0.5750 0.9950 0.0975 0.037 Uiso 1 1 calc R U
C6 C 0.4646(6) 0.9260(4) 0.1684(3) 0.0268(12) Uani 1 1 d . .
H7 H 0.5354 0.9071 0.1974 0.032 Uiso 1 1 calc R U
C7 C 0.3373(5) 0.9011(4) 0.1869(3) 0.0209(11) Uani 1 1 d . .
P2 P 0.31929(13) 0.83307(9) 0.26665(8) 0.0203(3) Uani 1 1 d . .
O1 O 0.1792(4) 0.8127(2) 0.2816(2) 0.0219(8) Uani 1 1 d . .
C8 C 0.0359(5) 0.7947(3) 0.1231(3) 0.0206(11) Uani 1 1 d . .
C9 C 0.0805(6) 0.7673(4) 0.0545(3) 0.0248(12) Uani 1 1 d . .
C10 C 0.0744(7) 0.6810(4) 0.0353(4) 0.0297(13) Uani 1 1 d . .
H8 H 0.1046 0.6628 -0.0108 0.036 Uiso 1 1 calc R U
C11 C 0.0235(6) 0.6207(4) 0.0842(3) 0.0290(13) Uani 1 1 d . .
H9 H 0.0215 0.5615 0.0714 0.035 Uiso 1 1 calc R U
C12 C -0.0228(6) 0.6458(4) 0.1493(3) 0.0290(13) Uani 1 1 d . .
H10 H -0.0584 0.6045 0.1817 0.035 Uiso 1 1 calc R U
C13 C -0.0181(6) 0.7325(4) 0.1686(3) 0.0260(12) Uani 1 1 d . .
H11 H -0.0526 0.7497 0.2141 0.031 Uiso 1 1 calc R U
O2 O 0.1289(4) 0.8298(3) 0.0109(2) 0.0275(9) Uani 1 1 d . .
C14 C 0.2039(8) 0.8043(5) -0.0489(4) 0.0414(17) Uani 1 1 d . .
H12 H 0.2781 0.7700 -0.0323 0.062 Uiso 1 1 calc R U
H13 H 0.2355 0.8555 -0.0745 0.062 Uiso 1 1 calc R U
H14 H 0.1503 0.7697 -0.0818 0.062 Uiso 1 1 calc R U
C15 C -0.0299(5) 0.9749(4) 0.1012(3) 0.0220(11) Uani 1 1 d . .
C16 C -0.0169(6) 1.0652(4) 0.1117(3) 0.0251(12) Uani 1 1 d . .
C17 C -0.0908(6) 1.1229(4) 0.0728(3) 0.0308(14) Uani 1 1 d . .
H15 H -0.0805 1.1831 0.0801 0.037 Uiso 1 1 calc R U
C18 C -0.1810(6) 1.0922(5) 0.0226(3) 0.0332(14) Uani 1 1 d . .
H16 H -0.2323 1.1317 -0.0044 0.040 Uiso 1 1 calc R U
C19 C -0.1959(6) 1.0037(5) 0.0119(3) 0.0313(14) Uani 1 1 d . .
H17 H -0.2570 0.9831 -0.0226 0.038 Uiso 1 1 calc R U
C20 C -0.1217(6) 0.9460(4) 0.0515(3) 0.0279(13) Uani 1 1 d . .
H18 H -0.1336 0.8858 0.0447 0.033 Uiso 1 1 calc R U
O3 O 0.0733(4) 1.0884(3) 0.1621(2) 0.0292(9) Uani 1 1 d . .
C21 C 0.1272(9) 1.1725(5) 0.1546(4) 0.0451(19) Uani 1 1 d . .
H19 H 0.1749 1.1764 0.1088 0.068 Uiso 1 1 calc R U
H20 H 0.1868 1.1838 0.1950 0.068 Uiso 1 1 calc R U
H21 H 0.0571 1.2153 0.1550 0.068 Uiso 1 1 calc R U
C22 C 0.4004(6) 0.7291(4) 0.2457(4) 0.0290(14) Uani 1 1 d . .
C23 C 0.3561(8) 0.7023(5) 0.1704(4) 0.0426(17) Uani 1 1 d . .
H22 H 0.3713 0.7496 0.1363 0.064 Uiso 1 1 calc R U
H23 H 0.2630 0.6885 0.1715 0.064 Uiso 1 1 calc R U
H24 H 0.4052 0.6514 0.1548 0.064 Uiso 1 1 calc R U
C24 C 0.3511(10) 0.6619(5) 0.2996(5) 0.056(2) Uani 1 1 d . .
H25 H 0.3876 0.6054 0.2875 0.084 Uiso 1 1 calc R U
H26 H 0.2559 0.6591 0.2974 0.084 Uiso 1 1 calc R U
H27 H 0.3781 0.6781 0.3487 0.084 Uiso 1 1 calc R U
C25 C 0.5489(7) 0.7299(5) 0.2499(6) 0.058(3) Uani 1 1 d . .
H28 H 0.5827 0.6732 0.2362 0.088 Uiso 1 1 calc R U
H29 H 0.5760 0.7433 0.2995 0.088 Uiso 1 1 calc R U
H30 H 0.5833 0.7737 0.2168 0.088 Uiso 1 1 calc R U
C26 C 0.3862(6) 0.8927(4) 0.3458(3) 0.0299(13) Uani 1 1 d . .
C27 C 0.3063(8) 0.9767(5) 0.3510(4) 0.0451(19) Uani 1 1 d . .
H31 H 0.2134 0.9627 0.3534 0.068 Uiso 1 1 calc R U
H32 H 0.3232 1.0124 0.3083 0.068 Uiso 1 1 calc R U
H33 H 0.3316 1.0083 0.3948 0.068 Uiso 1 1 calc R U
C28 C 0.5296(7) 0.9192(6) 0.3425(4) 0.053(2) Uani 1 1 d . .
H34 H 0.5540 0.9477 0.3878 0.079 Uiso 1 1 calc R U
H35 H 0.5427 0.9590 0.3019 0.079 Uiso 1 1 calc R U
H36 H 0.5837 0.8679 0.3355 0.079 Uiso 1 1 calc R U
C29 C 0.3584(9) 0.8411(5) 0.4128(4) 0.050(2) Uani 1 1 d . .
H37 H 0.3678 0.8779 0.4555 0.075 Uiso 1 1 calc R U
H38 H 0.4198 0.7929 0.4159 0.075 Uiso 1 1 calc R U
H39 H 0.2693 0.8187 0.4106 0.075 Uiso 1 1 calc R U

loop_
_atom_site_aniso_label
_atom_site_aniso_U_11
_atom_site_aniso_U_22
_atom_site_aniso_U_33
_atom_site_aniso_U_23
_atom_site_aniso_U_13
_atom_site_aniso_U_12
Pd1 0.0192(2) 0.0181(2) 0.0206(2) -0.00214(15) 0.00324(16) -0.00130(17)
C1 0.023(3) 0.020(3) 0.018(3) 0.000(2) 0.003(2) 0.009(2)
Cl1 0.0202(6) 0.0115(5) 0.0091(5) -0.0055(4) 0.0075(4) -0.0027(4)
P1 0.0193(6) 0.0158(6) 0.0209(6) 0.0002(5) 0.0004(5) 0.0003(6)
C2 0.022(3) 0.013(2) 0.023(3) -0.006(2) 0.006(2) 0.002(2)
C3 0.028(3) 0.020(3) 0.024(3) -0.001(2) 0.007(2) 0.002(2)
C4 0.036(3) 0.020(3) 0.028(3) 0.000(2) 0.012(3) -0.004(3)
C5 0.027(3) 0.032(3) 0.032(3) -0.004(2) 0.010(3) -0.007(3)
C6 0.023(3) 0.030(3) 0.028(3) -0.003(2) 0.002(2) -0.006(2)
C7 0.019(2) 0.020(3) 0.023(3) 0.000(2) 0.004(2) 0.000(2)
P2 0.0190(6) 0.0189(6) 0.0232(7) -0.0005(6) 0.0002(6) 0.0011(5)
O1 0.0206(18) 0.0179(18) 0.027(2) 0.0012(17) 0.0022(17) 0.0000(14)
C8 0.021(3) 0.019(2) 0.022(3) -0.002(2) -0.003(2) 0.002(2)
C9 0.023(3) 0.023(3) 0.029(3) 0.000(2) -0.003(2) -0.002(2)
C10 0.034(3) 0.023(3) 0.032(3) -0.007(3) -0.002(3) 0.002(3)
C11 0.033(3) 0.020(3) 0.034(3) -0.003(2) -0.002(3) 0.001(2)
C12 0.031(3) 0.025(3) 0.031(3) 0.005(2) -0.003(3) -0.006(3)
C13 0.028(3) 0.025(3) 0.024(3) 0.003(2) -0.002(3) -0.004(2)
O2 0.036(2) 0.023(2) 0.023(2) -0.0007(17) 0.0040(19) -0.0009(19)
C14 0.048(4) 0.038(4) 0.039(4) 0.002(3) 0.020(3) 0.005(3)
C15 0.021(3) 0.024(3) 0.021(3) 0.004(2) 0.003(2) 0.004(2)
C16 0.025(3) 0.024(3) 0.026(3) 0.002(2) 0.004(3) -0.003(2)
C17 0.033(3) 0.028(3) 0.031(3) 0.005(2) 0.010(3) 0.007(3)
C18 0.028(3) 0.038(3) 0.034(3) 0.012(3) 0.003(3) 0.004(3)
C19 0.023(3) 0.044(4) 0.026(3) 0.006(3) -0.002(2) 0.000(3)
C20 0.020(3) 0.032(3) 0.032(3) 0.000(3) 0.003(2) -0.001(2)
O3 0.033(2) 0.021(2) 0.034(2) -0.0010(18) -0.0050(18) -0.0012(18)
C21 0.069(5) 0.031(4) 0.035(4) -0.006(3) 0.003(4) -0.018(4)
C22 0.024(3) 0.026(3) 0.037(3) 0.000(3) 0.001(3) 0.004(2)
C23 0.055(5) 0.033(4) 0.040(4) -0.013(3) -0.005(4) 0.013(3)
C24 0.088(7) 0.027(4) 0.054(5) 0.011(3) 0.010(5) 0.015(4)
C25 0.028(4) 0.041(4) 0.106(8) -0.024(4) -0.001(4) 0.014(3)
C26 0.032(3) 0.031(3) 0.027(3) -0.004(3) -0.006(2) -0.002(3)
C27 0.051(5) 0.037(4) 0.047(4) -0.019(3) -0.008(4) 0.004(4)
C28 0.034(4) 0.079(6) 0.045(4) -0.025(4) -0.005(3) -0.010(4)
C29 0.075(6) 0.048(4) 0.027(3) -0.004(3) -0.011(4) -0.009(4)

loop_
_atom_type_symbol
_atom_type_description
_atom_type_scat_dispersion_real
_atom_type_scat_dispersion_imag
_atom_type_scat_source
C C 0.0033 0.0016 'International Tables Vol C Tables 4.2.6.8 and 6.1.1.4'
H H 0.0000 0.0000 'International Tables Vol C Tables 4.2.6.8 and 6.1.1.4'
O O 0.0106 0.0060 'International Tables Vol C Tables 4.2.6.8 and 6.1.1.4'
P P 0.1023 0.0942 'International Tables Vol C Tables 4.2.6.8 and 6.1.1.4'
Cl Cl 0.1484 0.1585 'International Tables Vol C Tables 4.2.6.8 and 6.1.1.4'
Pd Pd -0.9988 1.0072 'International Tables Vol C Tables 4.2.6.8 and 6.1.1.4'

loop_
_geom_angle_atom_site_label_1
_geom_angle_atom_site_label_2
_geom_angle_atom_site_label_3
_geom_angle
C1 Pd1 O1 172.52(19)
C1 Pd1 P1 92.53(15)
O1 Pd1 P1 83.11(11)
C1 Pd1 Cl1 91.28(15)
O1 Pd1 Cl1 92.76(11)
P1 Pd1 Cl1 175.02(5)
Pd1 C1 H1 109.5
Pd1 C1 H2 109.5
H1 C1 H2 109.5
Pd1 C1 H3 109.5
H1 C1 H3 109.5
H2 C1 H3 109.5
C15 P1 C8 106.4(3)
C15 P1 C2 104.9(3)
C8 P1 C2 104.9(2)
C15 P1 Pd1 118.93(18)
C8 P1 Pd1 107.69(18)
C2 P1 Pd1 113.04(18)
C3 C2 C7 118.7(5)
C3 C2 P1 117.1(4)
C7 C2 P1 124.3(4)
C4 C3 C2 122.1(6)
C4 C3 H4 118.9
C2 C3 H4 118.9
C3 C4 C5 119.2(5)
C3 C4 H5 120.4
C5 C4 H5 120.4
C4 C5 C6 120.2(6)
C4 C5 H6 119.9
C6 C5 H6 119.9
C5 C6 C7 121.1(6)
C5 C6 H7 119.4
C7 C6 H7 119.4
C6 C7 C2 118.7(5)
C6 C7 P2 116.7(4)
C2 C7 P2 124.6(4)
O1 P2 C7 111.6(2)
O1 P2 C22 106.6(3)
C7 P2 C22 106.8(3)
O1 P2 C26 108.3(3)
C7 P2 C26 108.1(3)
C22 P2 C26 115.4(3)
P2 O1 Pd1 128.6(2)
C13 C8 C9 117.4(5)
C13 C8 P1 117.8(4)
C9 C8 P1 124.4(4)
O2 C9 C10 123.8(6)
O2 C9 C8 115.8(5)
C10 C9 C8 120.4(6)
C9 C10 C11 119.7(6)
C9 C10 H8 120.1
C11 C10 H8 120.1
C12 C11 C10 120.9(5)
C12 C11 H9 119.5
C10 C11 H9 119.5
C11 C12 C13 119.6(6)
C11 C12 H10 120.2
C13 C12 H10 120.2
C12 C13 C8 121.9(6)
C12 C13 H11 119.1
C8 C13 H11 119.1
C9 O2 C14 117.8(5)
O2 C14 H12 109.5
O2 C14 H13 109.5
H12 C14 H13 109.5
O2 C14 H14 109.5
H12 C14 H14 109.5
H13 C14 H14 109.5
C20 C15 C16 118.2(5)
C20 C15 P1 122.5(5)
C16 C15 P1 118.9(4)
O3 C16 C17 124.0(5)
O3 C16 C15 114.8(5)
C17 C16 C15 121.2(6)
C16 C17 C18 119.4(6)
C16 C17 H15 120.3
C18 C17 H15 120.3
C17 C18 C19 120.2(6)
C17 C18 H16 119.9
C19 C18 H16 119.9
C20 C19 C18 120.0(6)
C20 C19 H17 120.0
C18 C19 H17 120.0
C19 C20 C15 120.8(6)
C19 C20 H18 119.6
C15 C20 H18 119.6
C16 O3 C21 116.2(5)
O3 C21 H19 109.5
O3 C21 H20 109.5
H19 C21 H20 109.5
O3 C21 H21 109.5
H19 C21 H21 109.5
H20 C21 H21 109.5
C23 C22 C25 110.4(6)
C23 C22 C24 108.1(6)
C25 C22 C24 107.7(7)
C23 C22 P2 107.1(4)
C25 C22 P2 115.5(5)
C24 C22 P2 107.9(5)
C22 C23 H22 109.5
C22 C23 H23 109.5
H22 C23 H23 109.5
C22 C23 H24 109.5
H22 C23 H24 109.5
H23 C23 H24 109.5
C22 C24 H25 109.5
C22 C24 H26 109.5
H25 C24 H26 109.5
C22 C24 H27 109.5
H25 C24 H27 109.5
H26 C24 H27 109.5
C22 C25 H28 109.5
C22 C25 H29 109.5
H28 C25 H29 109.5
C22 C25 H30 109.5
H28 C25 H30 109.5
H29 C25 H30 109.5
C29 C26 C28 111.1(6)
C29 C26 C27 107.3(6)
C28 C26 C27 106.7(6)
C29 C26 P2 108.2(5)
C28 C26 P2 117.2(5)
C27 C26 P2 105.8(4)
C26 C27 H31 109.5
C26 C27 H32 109.5
H31 C27 H32 109.5
C26 C27 H33 109.5
H31 C27 H33 109.5
H32 C27 H33 109.5
C26 C28 H34 109.5
C26 C28 H35 109.5
H34 C28 H35 109.5
C26 C28 H36 109.5
H34 C28 H36 109.5
H35 C28 H36 109.5
C26 C29 H37 109.5
C26 C29 H38 109.5
H37 C29 H38 109.5
C26 C29 H39 109.5
H37 C29 H39 109.5
H38 C29 H39 109.5

loop_
_geom_bond_atom_site_label_1
_geom_bond_atom_site_label_2
_geom_bond_distance
Pd1 C1 2.079(5)
Pd1 O1 2.177(4)
Pd1 P1 2.2239(15)
Pd1 Cl1 2.4182(12)
C1 H1 0.9800
C1 H2 0.9800
C1 H3 0.9800
P1 C15 1.812(6)
P1 C8 1.819(6)
P1 C2 1.859(6)
C2 C3 1.407(8)
C2 C7 1.408(8)
C3 C4 1.375(9)
C3 H4 0.9500
C4 C5 1.386(9)
C4 H5 0.9500
C5 C6 1.390(9)
C5 H6 0.9500
C6 C7 1.406(8)
C6 H7 0.9500
C7 P2 1.822(6)
P2 O1 1.500(4)
P2 C22 1.858(6)
P2 C26 1.862(6)
C8 C13 1.396(8)
C8 C9 1.414(8)
C9 O2 1.355(7)
C9 C10 1.387(8)
C10 C11 1.402(9)
C10 H8 0.9500
C11 C12 1.350(8)
C11 H9 0.9500
C12 C13 1.394(8)
C12 H10 0.9500
C13 H11 0.9500
O2 C14 1.405(8)
C14 H12 0.9800
C14 H13 0.9800
C14 H14 0.9800
C15 C20 1.391(8)
C15 C16 1.420(8)
C16 O3 1.362(7)
C16 C17 1.377(9)
C17 C18 1.395(10)
C17 H15 0.9500
C18 C19 1.397(10)
C18 H16 0.9500
C19 C20 1.387(9)
C19 H17 0.9500
C20 H18 0.9500
O3 C21 1.425(8)
C21 H19 0.9800
C21 H20 0.9800
C21 H21 0.9800
C22 C23 1.522(9)
C22 C25 1.528(10)
C22 C24 1.529(10)
C23 H22 0.9800
C23 H23 0.9800
C23 H24 0.9800
C24 H25 0.9800
C24 H26 0.9800
C24 H27 0.9800
C25 H28 0.9800
C25 H29 0.9800
C25 H30 0.9800
C26 C29 1.501(10)
C26 C28 1.532(9)
C26 C27 1.545(9)
C27 H31 0.9800
C27 H32 0.9800
C27 H33 0.9800
C28 H34 0.9800
C28 H35 0.9800
C28 H36 0.9800
C29 H37 0.9800
C29 H38 0.9800
C29 H39 0.9800

loop_
_geom_torsion_atom_site_label_1
_geom_torsion_atom_site_label_2
_geom_torsion_atom_site_label_3
_geom_torsion_atom_site_label_4
_geom_torsion
C15 P1 C2 C3 -13.0(5)
C8 P1 C2 C3 98.9(4)
Pd1 P1 C2 C3 -144.1(4)
C15 P1 C2 C7 164.6(5)
C8 P1 C2 C7 -83.5(5)
Pd1 P1 C2 C7 33.5(5)
C7 C2 C3 C4 -0.5(8)
P1 C2 C3 C4 177.2(5)
C2 C3 C4 C5 0.9(9)
C3 C4 C5 C6 0.2(9)
C4 C5 C6 C7 -1.6(9)
C5 C6 C7 C2 2.0(9)
C5 C6 C7 P2 179.9(5)
C3 C2 C7 C6 -0.9(8)
P1 C2 C7 C6 -178.5(4)
C3 C2 C7 P2 -178.6(4)
P1 C2 C7 P2 3.8(7)
C6 C7 P2 O1 178.7(4)
C2 C7 P2 O1 -3.6(6)
C6 C7 P2 C22 -65.1(5)
C2 C7 P2 C22 112.6(5)
C6 C7 P2 C26 59.7(5)
C2 C7 P2 C26 -122.6(5)
C7 P2 O1 Pd1 -42.5(4)
C22 P2 O1 Pd1 -158.8(3)
C26 P2 O1 Pd1 76.3(4)
C15 P1 C8 C13 -122.4(5)
C2 P1 C8 C13 126.8(5)
Pd1 P1 C8 C13 6.1(5)
C15 P1 C8 C9 64.6(5)
C2 P1 C8 C9 -46.2(5)
Pd1 P1 C8 C9 -166.9(4)
C13 C8 C9 O2 178.2(5)
P1 C8 C9 O2 -8.8(8)
C13 C8 C9 C10 -2.3(9)
P1 C8 C9 C10 170.7(5)
O2 C9 C10 C11 179.6(6)
C8 C9 C10 C11 0.1(9)
C9 C10 C11 C12 1.7(10)
C10 C11 C12 C13 -1.0(10)
C11 C12 C13 C8 -1.4(10)
C9 C8 C13 C12 3.0(9)
P1 C8 C13 C12 -170.5(5)
C10 C9 O2 C14 -15.5(9)
C8 C9 O2 C14 164.0(6)
C8 P1 C15 C20 14.1(5)
C2 P1 C15 C20 124.9(5)
Pd1 P1 C15 C20 -107.5(5)
C8 P1 C15 C16 -172.8(4)
C2 P1 C15 C16 -62.0(5)
Pd1 P1 C15 C16 65.6(5)
C20 C15 C16 O3 178.9(5)
P1 C15 C16 O3 5.5(7)
C20 C15 C16 C17 -1.3(8)
P1 C15 C16 C17 -174.7(5)
O3 C16 C17 C18 -179.7(5)
C15 C16 C17 C18 0.5(9)
C16 C17 C18 C19 0.0(9)
C17 C18 C19 C20 0.4(9)
C18 C19 C20 C15 -1.3(9)
C16 C15 C20 C19 1.7(9)
P1 C15 C20 C19 174.8(5)
C17 C16 O3 C21 -24.2(8)
C15 C16 O3 C21 155.7(6)
O1 P2 C22 C23 73.4(5)
C7 P2 C22 C23 -46.0(5)
C26 P2 C22 C23 -166.2(5)
O1 P2 C22 C25 -163.2(6)
C7 P2 C22 C25 77.4(6)
C26 P2 C22 C25 -42.8(7)
O1 P2 C22 C24 -42.7(6)
C7 P2 C22 C24 -162.2(5)
C26 P2 C22 C24 77.7(6)
O1 P2 C26 C29 52.8(6)
C7 P2 C26 C29 173.9(5)
C22 P2 C26 C29 -66.6(6)
O1 P2 C26 C28 179.3(6)
C7 P2 C26 C28 -59.6(6)
C22 P2 C26 C28 59.9(7)
O1 P2 C26 C27 -62.0(5)
C7 P2 C26 C27 59.1(5)
C22 P2 C26 C27 178.6(5)
